data_7007902
loop_
_publ_author_name
'Tsubaki, Hideaki'
'Tohyama, Shigeki'
'Koike, Kazuhide'
'Saitoh, Hideki'
'Ishitani, Osamu'

_publ_section_title
;
 Effect of intramolecular pi-pi and CH-pi interactions between ligands
 on structure, electrochemical and spectroscopic properties of
 fac-[Re(bpy)(CO)3(PR3)]+(bpy = 2,2'-bipyridine; PR3= trialkyl or
 triarylphosphines).
;
_journal_issue 2
_journal_name_full 'Dalton transactions (Cambridge, England : 2003)'
_journal_page_first 385
_journal_page_last 395
_journal_paper_doi 10.1039/b407947g
_journal_year 2005
_chemical_formula_sum 'C31 H23 F6 N2 O3 P2 Re'
_chemical_formula_weight 833.65
_chemical_name_common 5+
_chemical_name_systematic
;
?
;
_space_group_IT_number 14
_symmetry_cell_setting monoclinic
_symmetry_space_group_name_Hall '-P 2yn'
_symmetry_space_group_name_H-M 'P 1 21/n 1'
_atom_sites_solution_hydrogens geom
_atom_sites_solution_primary direct
_atom_sites_solution_secondary difmap
_audit_creation_method SHELXL-97
_cell_angle_alpha 90.00
_cell_angle_beta 99.390(10)
_cell_angle_gamma 90.00
_cell_formula_units_Z 4
_cell_length_a 13.129(3)
_cell_length_b 22.200(7)
_cell_length_c 10.614(2)
_cell_measurement_reflns_used 22
_cell_measurement_temperature 298(2)
_cell_measurement_theta_max 14.95
_cell_measurement_theta_min 13.37
_cell_volume 3052.1(13)
_computing_cell_refinement 'MXC(MAC Science)'
_computing_data_collection 'MXC(MAC Science)'
_computing_data_reduction Crystan
_computing_structure_refinement 'SHELXL-97 (Sheldrick, 1997)'
_computing_structure_solution 'SHELXS-97 (Sheldrick, 1990)'
_diffrn_ambient_temperature 298(2)
_diffrn_measured_fraction_theta_full 0.999
_diffrn_measured_fraction_theta_max 0.999
_diffrn_measurement_device_type 'Mac Science MXC18'
_diffrn_measurement_method theta/2theta
_diffrn_radiation_monochromator graphite
_diffrn_radiation_source 'fine-focus sealed tube'
_diffrn_radiation_type MoK\a
_diffrn_radiation_wavelength 0.71073
_diffrn_reflns_av_R_equivalents 0.0272
_diffrn_reflns_av_sigmaI/netI 0.0599
_diffrn_reflns_limit_h_max 17
_diffrn_reflns_limit_h_min 0
_diffrn_reflns_limit_k_max 0
_diffrn_reflns_limit_k_min -28
_diffrn_reflns_limit_l_max 13
_diffrn_reflns_limit_l_min -13
_diffrn_reflns_number 7529
_diffrn_reflns_theta_full 27.51
_diffrn_reflns_theta_max 27.50
_diffrn_reflns_theta_min 1.82
_diffrn_standards_decay_% 2
_diffrn_standards_interval_count 100
_diffrn_standards_number 3
_exptl_absorpt_coefficient_mu 4.159
_exptl_absorpt_correction_T_max 0.6811
_exptl_absorpt_correction_T_min 0.4901
_exptl_absorpt_correction_type none
_exptl_crystal_colour Yellow
_exptl_crystal_density_diffrn 1.814
_exptl_crystal_density_method 'not measured'
_exptl_crystal_description Cube
_exptl_crystal_F_000 1624
_exptl_crystal_size_max 0.20
_exptl_crystal_size_mid 0.12
_exptl_crystal_size_min 0.10
_refine_diff_density_max 2.362
_refine_diff_density_min -3.002
_refine_diff_density_rms 0.292
_refine_ls_extinction_method none
_refine_ls_goodness_of_fit_ref 1.132
_refine_ls_hydrogen_treatment constr
_refine_ls_matrix_type full
_refine_ls_number_parameters 404
_refine_ls_number_reflns 7009
_refine_ls_number_restraints 0
_refine_ls_restrained_S_all 1.132
_refine_ls_R_factor_all 0.1123
_refine_ls_R_factor_gt 0.0629
_refine_ls_shift/su_max 0.001
_refine_ls_shift/su_mean 0.000
_refine_ls_structure_factor_coef Fsqd
_refine_ls_weighting_details 'calc w=1/[\s^2^(Fo^2^)+(0.0827P)^2^+40.3124P] where P=(Fo^2^+2Fc^2^)/3'
_refine_ls_weighting_scheme calc
_refine_ls_wR_factor_gt 0.1517
_refine_ls_wR_factor_ref 0.2174
_reflns_number_gt 4565
_reflns_number_total 7009
_reflns_threshold_expression >2sigma(I)
_cod_data_source_file b407947g.txt
_cod_data_source_block 5+cif
_cod_depositor_comments
;
The following automatic conversions were performed:
'_symmetry_cell_setting' value 'Monoclinic' changed to 'monoclinic'
according to '/home/saulius/struct/CIF-dictionaries/cif_core.dic'
dictionary named 'cif_core.dic' version 2.4.1 from 2010-06-29.

Automatic conversion script
Id: cif_fix_enum 1527 2010-12-29 10:47:43Z saulius 
;
_cod_original_sg_symbol_H-M 'P 21/n'
_cod_database_code 7007902

loop_
_symmetry_equiv_pos_as_xyz
'x, y, z'
'-x+1/2, y+1/2, -z+1/2'
'-x, -y, -z'
'x-1/2, -y-1/2, z-1/2'

loop_
_atom_site_label
_atom_site_type_symbol
_atom_site_fract_x
_atom_site_fract_y
_atom_site_fract_z
_atom_site_U_iso_or_equiv
_atom_site_adp_type
_atom_site_occupancy
_atom_site_symmetry_multiplicity
_atom_site_calc_flag
_atom_site_refinement_flags
_atom_site_disorder_assembly
_atom_site_disorder_group
Re1 Re 0.87937(3) 0.09326(2) 0.81848(4) 0.03939(17) Uani 1 1 d . . .
P1 P 0.7109(2) 0.05193(13) 0.7066(3) 0.0383(6) Uani 1 1 d . . .
P2 P 0.6633(3) 0.2403(2) 0.2040(3) 0.0607(9) Uani 1 1 d . . .
F1 F 0.7728(9) 0.2252(7) 0.1708(11) 0.121(5) Uani 1 1 d . . .
F2 F 0.6729(10) 0.1825(7) 0.2898(15) 0.138(6) Uani 1 1 d . . .
F3 F 0.5552(10) 0.2528(8) 0.2363(13) 0.142(6) Uani 1 1 d . . .
F4 F 0.6140(12) 0.2022(6) 0.0828(13) 0.131(5) Uani 1 1 d . . .
F5 F 0.6547(12) 0.2954(7) 0.1147(15) 0.150(6) Uani 1 1 d . . .
F6 F 0.7194(13) 0.2765(8) 0.3200(13) 0.162(7) Uani 1 1 d . . .
O2 O 0.9659(10) -0.0361(5) 0.8341(11) 0.084(4) Uani 1 1 d . . .
O1 O 0.8020(11) 0.0819(5) 1.0768(10) 0.084(4) Uani 1 1 d . . .
O3 O 1.0876(11) 0.1348(7) 0.9707(13) 0.112(5) Uani 1 1 d . . .
N2 N 0.9244(8) 0.1168(5) 0.6370(9) 0.050(2) Uani 1 1 d . . .
N1 N 0.8237(7) 0.1854(4) 0.7782(8) 0.042(2) Uani 1 1 d . . .
C2 C 0.9342(11) 0.0120(8) 0.8291(14) 0.066(4) Uani 1 1 d . . .
C1 C 0.8290(12) 0.0871(6) 0.9798(14) 0.058(3) Uani 1 1 d . . .
C3 C 1.0089(11) 0.1199(5) 0.9114(13) 0.057(4) Uani 1 1 d . . .
C13 C 0.9825(11) 0.0834(6) 0.5753(13) 0.054(3) Uani 1 1 d . . .
H13 H 1.0081 0.0474 0.6126 0.064 Uiso 1 1 calc R . .
C12 C 1.0076(11) 0.0988(6) 0.4580(15) 0.061(4) Uani 1 1 d . . .
H12 H 1.0529 0.0754 0.4200 0.073 Uiso 1 1 calc R . .
C11 C 0.9644(12) 0.1485(7) 0.4007(13) 0.066(4) Uani 1 1 d . . .
H11 H 0.9750 0.1576 0.3183 0.080 Uiso 1 1 calc R . .
C10 C 0.9049(11) 0.1864(7) 0.4609(11) 0.057(3) Uani 1 1 d . . .
H10 H 0.8766 0.2213 0.4214 0.068 Uiso 1 1 calc R . .
C9 C 0.8880(9) 0.1706(5) 0.5846(9) 0.041(2) Uani 1 1 d . . .
C8 C 0.8317(10) 0.2065(6) 0.6654(11) 0.050(3) Uani 1 1 d . . .
C7 C 0.7939(12) 0.2656(6) 0.6278(13) 0.059(3) Uani 1 1 d . . .
H7 H 0.8005 0.2815 0.5485 0.070 Uiso 1 1 calc R . .
C6 C 0.7485(13) 0.2970(7) 0.7116(16) 0.072(4) Uani 1 1 d . . .
H6 H 0.7215 0.3347 0.6874 0.087 Uiso 1 1 calc R . .
C5 C 0.7402(12) 0.2761(6) 0.8307(15) 0.065(4) Uani 1 1 d . . .
H5 H 0.7122 0.2993 0.8897 0.078 Uiso 1 1 calc R . .
C4 C 0.7769(11) 0.2174(5) 0.8577(13) 0.052(3) Uani 1 1 d . . .
H4 H 0.7680 0.2000 0.9349 0.062 Uiso 1 1 calc R . .
C14 C 0.6141(9) 0.1114(6) 0.6623(11) 0.045(3) Uani 1 1 d . . .
C15 C 0.5852(11) 0.1319(7) 0.5411(14) 0.062(4) Uani 1 1 d . . .
H15 H 0.6067 0.1127 0.4721 0.075 Uiso 1 1 calc R . .
C16 C 0.5196(14) 0.1846(11) 0.523(2) 0.103(7) Uani 1 1 d . . .
H16 H 0.5048 0.2017 0.4425 0.123 Uiso 1 1 calc R . .
C17 C 0.4795(12) 0.2096(7) 0.6180(19) 0.075(5) Uani 1 1 d . . .
H17 H 0.4332 0.2415 0.6023 0.089 Uiso 1 1 calc R . .
C18 C 0.5077(11) 0.1876(6) 0.7382(17) 0.069(4) Uani 1 1 d . . .
H18 H 0.4810 0.2047 0.8059 0.083 Uiso 1 1 calc R . .
C19 C 0.5776(12) 0.1385(6) 0.7606(14) 0.064(4) Uani 1 1 d . . .
H19 H 0.5986 0.1248 0.8435 0.077 Uiso 1 1 calc R . .
C26 C 0.6440(10) -0.0011(5) 0.7992(11) 0.045(3) Uani 1 1 d . . .
C27 C 0.5388(10) -0.0109(6) 0.7658(14) 0.058(3) Uani 1 1 d . . .
H27 H 0.5005 0.0108 0.6994 0.069 Uiso 1 1 calc R . .
C28 C 0.4922(14) -0.0524(7) 0.8308(17) 0.076(5) Uani 1 1 d . . .
H28 H 0.4210 -0.0572 0.8114 0.091 Uiso 1 1 calc R . .
C29 C 0.5479(14) -0.0882(8) 0.9256(17) 0.083(6) Uani 1 1 d . . .
H29 H 0.5163 -0.1189 0.9646 0.100 Uiso 1 1 calc R . .
C30 C 0.6485(13) -0.0766(6) 0.9584(13) 0.064(4) Uani 1 1 d . . .
H30 H 0.6847 -0.0979 1.0268 0.077 Uiso 1 1 calc R . .
C31 C 0.7018(11) -0.0358(5) 0.8987(11) 0.050(3) Uani 1 1 d . . .
H31 H 0.7728 -0.0309 0.9219 0.060 Uiso 1 1 calc R . .
C20 C 0.7197(8) 0.0097(5) 0.5584(10) 0.040(2) Uani 1 1 d . . .
C21 C 0.6984(11) -0.0514(6) 0.5523(12) 0.058(3) Uani 1 1 d . . .
H21 H 0.6828 -0.0696 0.6257 0.070 Uiso 1 1 calc R . .
C23 C 0.7420(12) -0.0574(6) 0.3437(14) 0.064(4) Uani 1 1 d . . .
H23 H 0.7537 -0.0799 0.2736 0.077 Uiso 1 1 calc R . .
C24 C 0.7655(11) 0.0028(9) 0.3492(12) 0.074(5) Uani 1 1 d . . .
H24 H 0.7889 0.0210 0.2804 0.089 Uiso 1 1 calc R . .
C25 C 0.7548(9) 0.0373(6) 0.4569(11) 0.046(3) Uani 1 1 d . . .
H25 H 0.7710 0.0781 0.4599 0.056 Uiso 1 1 calc R . .
C22 C 0.6983(17) -0.0871(5) 0.4481(16) 0.085(4) Uani 1 1 d . . .
H22 H 0.6732 -0.1264 0.4429 0.102 Uiso 1 1 calc R . .

loop_
_atom_site_aniso_label
_atom_site_aniso_U_11
_atom_site_aniso_U_22
_atom_site_aniso_U_33
_atom_site_aniso_U_23
_atom_site_aniso_U_13
_atom_site_aniso_U_12
Re1 0.0400(3) 0.0482(3) 0.0286(2) 0.00752(16) 0.00154(17) -0.00011(17)
P1 0.0392(14) 0.0461(14) 0.0294(12) 0.0044(11) 0.0053(10) 0.0002(11)
P2 0.058(2) 0.082(2) 0.0432(17) 0.0109(17) 0.0124(15) 0.0020(18)
F1 0.075(7) 0.212(14) 0.084(8) -0.006(9) 0.035(6) 0.004(8)
F2 0.098(9) 0.150(11) 0.178(14) 0.097(11) 0.061(9) 0.036(8)
F3 0.094(9) 0.228(16) 0.112(10) 0.061(11) 0.041(8) 0.067(10)
F4 0.147(12) 0.130(10) 0.106(10) -0.021(8) -0.008(8) -0.066(9)
F5 0.146(12) 0.147(12) 0.142(12) 0.079(10) -0.017(10) -0.025(10)
F6 0.175(15) 0.195(15) 0.097(10) -0.062(10) -0.037(10) 0.076(12)
O2 0.111(10) 0.076(7) 0.068(7) 0.029(6) 0.019(6) 0.045(7)
O1 0.123(11) 0.092(7) 0.042(5) 0.013(5) 0.032(6) 0.011(7)
O3 0.090(9) 0.153(13) 0.076(8) 0.022(8) -0.035(7) -0.063(9)
N2 0.041(5) 0.081(7) 0.028(4) 0.013(5) 0.006(4) -0.009(5)
N1 0.044(5) 0.054(5) 0.030(4) -0.004(4) 0.009(4) -0.017(4)
C2 0.054(8) 0.092(11) 0.049(8) 0.027(7) 0.003(6) -0.002(8)
C1 0.069(9) 0.047(6) 0.053(8) 0.009(6) -0.001(7) -0.014(6)
C3 0.061(8) 0.044(6) 0.058(8) 0.025(6) -0.016(6) -0.022(6)
C13 0.056(7) 0.064(7) 0.043(7) 0.005(6) 0.015(6) -0.002(6)
C12 0.056(8) 0.072(9) 0.062(9) -0.008(7) 0.031(7) 0.012(7)
C11 0.071(9) 0.093(10) 0.043(7) -0.002(7) 0.030(7) 0.004(8)
C10 0.068(8) 0.075(8) 0.027(5) 0.014(5) 0.009(5) -0.010(7)
C9 0.047(6) 0.050(6) 0.024(5) 0.005(4) 0.002(4) -0.016(5)
C8 0.050(7) 0.065(7) 0.032(5) 0.010(5) -0.002(5) -0.001(6)
C7 0.077(9) 0.052(7) 0.047(7) 0.010(6) 0.010(7) 0.011(7)
C6 0.084(11) 0.065(8) 0.067(10) 0.022(8) 0.008(8) 0.021(8)
C5 0.074(10) 0.062(8) 0.059(8) -0.009(7) 0.014(7) 0.002(7)
C4 0.070(8) 0.033(5) 0.058(7) 0.011(5) 0.027(6) -0.009(5)
C14 0.039(6) 0.054(6) 0.043(6) 0.005(5) 0.005(5) 0.001(5)
C15 0.063(8) 0.071(8) 0.054(8) 0.024(7) 0.015(6) 0.015(7)
C16 0.071(11) 0.153(19) 0.086(13) 0.062(13) 0.018(10) 0.047(12)
C17 0.060(9) 0.065(8) 0.100(13) 0.017(9) 0.017(9) 0.025(7)
C18 0.057(8) 0.060(8) 0.093(12) -0.020(8) 0.020(8) 0.016(7)
C19 0.077(10) 0.060(7) 0.055(8) -0.007(6) 0.010(7) 0.031(7)
C26 0.070(8) 0.036(5) 0.036(5) 0.002(4) 0.028(5) 0.007(5)
C27 0.045(7) 0.070(8) 0.060(8) 0.015(7) 0.012(6) 0.005(6)
C28 0.071(10) 0.082(10) 0.084(11) 0.016(9) 0.042(9) -0.002(8)
C29 0.084(11) 0.102(12) 0.074(11) 0.007(9) 0.045(9) -0.049(10)
C30 0.105(12) 0.049(6) 0.045(7) 0.002(5) 0.028(7) -0.040(7)
C31 0.067(8) 0.045(6) 0.041(6) 0.008(5) 0.012(6) -0.005(6)
C20 0.033(5) 0.056(6) 0.033(5) 0.007(5) 0.012(4) -0.003(5)
C21 0.068(9) 0.072(8) 0.038(6) 0.000(6) 0.021(6) -0.005(7)
C23 0.080(10) 0.051(7) 0.060(9) -0.024(7) 0.003(7) 0.014(7)
C24 0.058(8) 0.140(15) 0.027(6) -0.015(8) 0.016(5) 0.000(9)
C25 0.047(6) 0.058(6) 0.034(5) 0.007(5) 0.009(5) -0.001(5)
C22 0.162 0.013 0.070(9) -0.018(5) -0.014(10) 0.026(6)

loop_
_atom_type_symbol
_atom_type_description
_atom_type_scat_dispersion_real
_atom_type_scat_dispersion_imag
_atom_type_scat_source
Re Re -1.0185 7.2310 'International Tables Vol C Tables 4.2.6.8 and 6.1.1.4'
P P 0.1023 0.0942 'International Tables Vol C Tables 4.2.6.8 and 6.1.1.4'
F F 0.0171 0.0103 'International Tables Vol C Tables 4.2.6.8 and 6.1.1.4'
O O 0.0106 0.0060 'International Tables Vol C Tables 4.2.6.8 and 6.1.1.4'
N N 0.0061 0.0033 'International Tables Vol C Tables 4.2.6.8 and 6.1.1.4'
C C 0.0033 0.0016 'International Tables Vol C Tables 4.2.6.8 and 6.1.1.4'
H H 0.0000 0.0000 'International Tables Vol C Tables 4.2.6.8 and 6.1.1.4'

loop_
_geom_angle_atom_site_label_1
_geom_angle_atom_site_label_2
_geom_angle_atom_site_label_3
_geom_angle
_geom_angle_site_symmetry_1
_geom_angle_site_symmetry_3
_geom_angle_publ_flag
C3 Re1 C1 88.3(6) . . ?
C3 Re1 C2 88.2(6) . . ?
C1 Re1 C2 93.5(6) . . ?
C3 Re1 N2 92.0(5) . . ?
C1 Re1 N2 169.4(5) . . ?
C2 Re1 N2 97.1(5) . . ?
C3 Re1 N1 93.0(4) . . ?
C1 Re1 N1 95.0(5) . . ?
C2 Re1 N1 171.5(5) . . ?
N2 Re1 N1 74.5(4) . . ?
C3 Re1 P1 176.0(3) . . ?
C1 Re1 P1 89.4(4) . . ?
C2 Re1 P1 88.7(4) . . ?
N2 Re1 P1 90.9(3) . . ?
N1 Re1 P1 90.5(2) . . ?
C14 P1 C26 103.0(5) . . ?
C14 P1 C20 106.4(5) . . ?
C26 P1 C20 103.4(5) . . ?
C14 P1 Re1 112.2(4) . . ?
C26 P1 Re1 116.2(4) . . ?
C20 P1 Re1 114.5(3) . . ?
F3 P2 F5 90.9(9) . . ?
F3 P2 F6 93.7(9) . . ?
F5 P2 F6 93.1(10) . . ?
F3 P2 F2 90.4(7) . . ?
F5 P2 F2 177.5(10) . . ?
F6 P2 F2 88.9(10) . . ?
F3 P2 F1 178.1(10) . . ?
F5 P2 F1 90.5(9) . . ?
F6 P2 F1 87.4(8) . . ?
F2 P2 F1 88.1(7) . . ?
F3 P2 F4 90.5(9) . . ?
F5 P2 F4 86.9(9) . . ?
F6 P2 F4 175.8(9) . . ?
F2 P2 F4 91.0(9) . . ?
F1 P2 F4 88.4(8) . . ?
C13 N2 C9 118.8(10) . . ?
C13 N2 Re1 124.8(9) . . ?
C9 N2 Re1 116.3(8) . . ?
C8 N1 C4 120.4(11) . . ?
C8 N1 Re1 116.1(8) . . ?
C4 N1 Re1 123.3(7) . . ?
O2 C2 Re1 179.3(15) . . ?
O1 C1 Re1 177.4(14) . . ?
O3 C3 Re1 177.9(11) . . ?
N2 C13 C12 123.6(13) . . ?
N2 C13 H13 118.2 . . ?
C12 C13 H13 118.2 . . ?
C11 C12 C13 117.8(12) . . ?
C11 C12 H12 121.1 . . ?
C13 C12 H12 121.1 . . ?
C12 C11 C10 121.6(12) . . ?
C12 C11 H11 119.2 . . ?
C10 C11 H11 119.2 . . ?
C11 C10 C9 117.9(13) . . ?
C11 C10 H10 121.1 . . ?
C9 C10 H10 121.1 . . ?
N2 C9 C10 119.9(12) . . ?
N2 C9 C8 114.5(9) . . ?
C10 C9 C8 125.6(11) . . ?
N1 C8 C7 120.4(12) . . ?
N1 C8 C9 117.9(11) . . ?
C7 C8 C9 121.5(11) . . ?
C6 C7 C8 117.4(13) . . ?
C6 C7 H7 121.3 . . ?
C8 C7 H7 121.3 . . ?
C7 C6 C5 123.2(14) . . ?
C7 C6 H6 118.4 . . ?
C5 C6 H6 118.4 . . ?
C6 C5 C4 115.2(14) . . ?
C6 C5 H5 122.4 . . ?
C4 C5 H5 122.4 . . ?
N1 C4 C5 123.1(12) . . ?
N1 C4 H4 118.5 . . ?
C5 C4 H4 118.5 . . ?
C19 C14 C15 120.0(13) . . ?
C19 C14 P1 116.0(10) . . ?
C15 C14 P1 123.9(10) . . ?
C14 C15 C16 117.5(15) . . ?
C14 C15 H15 121.2 . . ?
C16 C15 H15 121.2 . . ?
C17 C16 C15 122.7(16) . . ?
C17 C16 H16 118.6 . . ?
C15 C16 H16 118.6 . . ?
C16 C17 C18 118.5(14) . . ?
C16 C17 H17 120.7 . . ?
C18 C17 H17 120.7 . . ?
C17 C18 C19 120.2(14) . . ?
C17 C18 H18 119.9 . . ?
C19 C18 H18 119.9 . . ?
C14 C19 C18 120.8(14) . . ?
C14 C19 H19 119.6 . . ?
C18 C19 H19 119.6 . . ?
C27 C26 C31 119.6(11) . . ?
C27 C26 P1 120.3(9) . . ?
C31 C26 P1 119.9(10) . . ?
C28 C27 C26 119.3(14) . . ?
C28 C27 H27 120.3 . . ?
C26 C27 H27 120.3 . . ?
C27 C28 C29 121.9(16) . . ?
C27 C28 H28 119.0 . . ?
C29 C28 H28 119.0 . . ?
C30 C29 C28 117.4(13) . . ?
C30 C29 H29 121.3 . . ?
C28 C29 H29 121.3 . . ?
C29 C30 C31 124.7(16) . . ?
C29 C30 H30 117.7 . . ?
C31 C30 H30 117.7 . . ?
C30 C31 C26 116.9(14) . . ?
C30 C31 H31 121.5 . . ?
C26 C31 H31 121.5 . . ?
C25 C20 C21 119.2(11) . . ?
C25 C20 P1 120.9(9) . . ?
C21 C20 P1 119.7(8) . . ?
C22 C21 C20 125.6(13) . . ?
C22 C21 H21 117.2 . . ?
C20 C21 H21 117.2 . . ?
C24 C23 C22 120.9(12) . . ?
C24 C23 H23 119.5 . . ?
C22 C23 H23 119.5 . . ?
C23 C24 C25 121.1(14) . . ?
C23 C24 H24 119.5 . . ?
C25 C24 H24 119.5 . . ?
C20 C25 C24 119.0(13) . . ?
C20 C25 H25 120.5 . . ?
C24 C25 H25 120.5 . . ?
C21 C22 C23 113.5(12) . . ?
C21 C22 H22 123.3 . . ?
C23 C22 H22 123.3 . . ?

loop_
_geom_bond_atom_site_label_1
_geom_bond_atom_site_label_2
_geom_bond_distance
_geom_bond_site_symmetry_2
_geom_bond_publ_flag
Re1 C3 1.915(12) . ?
Re1 C1 1.939(15) . ?
Re1 C2 1.939(17) . ?
Re1 N2 2.169(9) . ?
Re1 N1 2.191(10) . ?
Re1 P1 2.508(3) . ?
P1 C14 1.839(12) . ?
P1 C26 1.844(11) . ?
P1 C20 1.851(11) . ?
P2 F3 1.539(12) . ?
P2 F5 1.541(13) . ?
P2 F6 1.553(14) . ?
P2 F2 1.567(12) . ?
P2 F1 1.570(11) . ?
P2 F4 1.586(12) . ?
O2 C2 1.143(19) . ?
O1 C1 1.148(18) . ?
O3 C3 1.167(16) . ?
N2 C13 1.313(17) . ?
N2 C9 1.369(16) . ?
N1 C8 1.306(14) . ?
N1 C4 1.327(15) . ?
C13 C12 1.382(18) . ?
C13 H13 0.9300 . ?
C12 C11 1.34(2) . ?
C12 H12 0.9300 . ?
C11 C10 1.375(19) . ?
C11 H11 0.9300 . ?
C10 C9 1.411(14) . ?
C10 H10 0.9300 . ?
C9 C8 1.458(17) . ?
C8 C7 1.435(17) . ?
C7 C6 1.34(2) . ?
C7 H7 0.9300 . ?
C6 C5 1.37(2) . ?
C6 H6 0.9300 . ?
C5 C4 1.404(18) . ?
C5 H5 0.9300 . ?
C4 H4 0.9300 . ?
C14 C19 1.358(17) . ?
C14 C15 1.359(17) . ?
C15 C16 1.45(2) . ?
C15 H15 0.9300 . ?
C16 C17 1.33(3) . ?
C16 H16 0.9300 . ?
C17 C18 1.36(2) . ?
C17 H17 0.9300 . ?
C18 C19 1.419(18) . ?
C18 H18 0.9300 . ?
C19 H19 0.9300 . ?
C26 C27 1.386(18) . ?
C26 C31 1.423(17) . ?
C27 C28 1.356(19) . ?
C27 H27 0.9300 . ?
C28 C29 1.39(3) . ?
C28 H28 0.9300 . ?
C29 C30 1.33(2) . ?
C29 H29 0.9300 . ?
C30 C31 1.362(15) . ?
C30 H30 0.9300 . ?
C31 H31 0.9300 . ?
C20 C25 1.382(15) . ?
C20 C21 1.386(18) . ?
C21 C22 1.360(18) . ?
C21 H21 0.9300 . ?
C23 C24 1.37(2) . ?
C23 C22 1.48(2) . ?
C23 H23 0.9300 . ?
C24 C25 1.402(18) . ?
C24 H24 0.9300 . ?
C25 H25 0.9300 . ?
C22 H22 0.9300 . ?
